data_7220483
loop_
_publ_author_name
'Kuz'mina, Lyudmila G.'
'Vedernikov, Artem I.'
'Howard, Judith A. K.'
'Alfimov, Michael V.'
'Gromov, Sergey P.'

_publ_section_title
;
 Features of styryl dye crystal packings and their influence on [2 + 2]
 photocycloaddition reaction with single crystal retention
;
_journal_issue 24
_journal_name_full CrystEngComm
_journal_page_first 4584
_journal_paper_doi 10.1039/C5CE00653H
_journal_volume 17
_journal_year 2015
_chemical_formula_moiety 'I, C20 H22 N O3 S, O'
_chemical_formula_sum 'C20 H22 I N O4 S'
_chemical_formula_weight 499.37
_space_group_crystal_system triclinic
_space_group_IT_number 2
_space_group_name_Hall '-P 1'
_space_group_name_H-M_alt 'P -1'
_symmetry_Int_Tables_number 2
_symmetry_space_group_name_Hall '-P 1'
_symmetry_space_group_name_H-M 'P -1'
_atom_sites_solution_primary iterative
_audit_creation_date 2015-03-25
_audit_creation_method
;
Olex2 1.2
(compiled 2015.01.26 svn.r3150 for OlexSys, GUI svn.r4998)
;
_audit_update_record
;
2015-03-25 deposited with the CCDC.
2015-05-18 downloaded from the CCDC.
;
_cell_angle_alpha 78.320(2)
_cell_angle_beta 84.144(2)
_cell_angle_gamma 76.520(2)
_cell_formula_units_Z 2
_cell_length_a 7.7237(5)
_cell_length_b 10.2576(6)
_cell_length_c 13.6801(8)
_cell_measurement_reflns_used 9901
_cell_measurement_temperature 123.15
_cell_measurement_theta_max 30.591
_cell_measurement_theta_min 2.338
_cell_volume 1030.43(11)
_computing_cell_refinement 'SAINT v8.34A (Bruker, 2013)'
_computing_data_reduction 'SAINT v8.34A (Bruker, 2013)'
_computing_molecular_graphics 'Olex2 (Dolomanov et al., 2009)'
_computing_publication_material 'Olex2 (Dolomanov et al., 2009)'
_computing_structure_refinement 'olex2.refine (Bourhis et al., 2015)'
_computing_structure_solution
;
Superflip (Palatinus & Chapuis, 2007;Palatinus & van der Lee, 2008;
Palatinus et al., 2012)
;
_diffrn_ambient_temperature 123.15
_diffrn_measured_fraction_theta_full 0.9877
_diffrn_measured_fraction_theta_max 0.9864
_diffrn_measurement_device_type 'CCD area detector'
_diffrn_measurement_method 'phi and omega scans'
_diffrn_radiation_monochromator graphite
_diffrn_radiation_type 'Mo K\a'
_diffrn_radiation_wavelength 0.71073
_diffrn_reflns_av_R_equivalents 0.0661
_diffrn_reflns_av_unetI/netI 0.0740
_diffrn_reflns_limit_h_max 11
_diffrn_reflns_limit_h_min -11
_diffrn_reflns_limit_k_max 14
_diffrn_reflns_limit_k_min -14
_diffrn_reflns_limit_l_max 19
_diffrn_reflns_limit_l_min -19
_diffrn_reflns_number 15967
_diffrn_reflns_theta_full 26.0000
_diffrn_reflns_theta_max 30.60
_diffrn_reflns_theta_min 2.34
_exptl_absorpt_coefficient_mu 1.680
_exptl_absorpt_correction_T_max 0.9916
_exptl_absorpt_correction_T_min 0.7192
_exptl_absorpt_correction_type multi-scan
_exptl_absorpt_process_details sadbs
_exptl_crystal_colour yellow
_exptl_crystal_colour_primary yellow
_exptl_crystal_density_diffrn 1.6093
_exptl_crystal_description plate
_exptl_crystal_F_000 499.6365
_exptl_crystal_size_max 0.21
_exptl_crystal_size_mid 0.14
_exptl_crystal_size_min 0.005
_refine_diff_density_max 2.8840
_refine_diff_density_min -1.0084
_refine_diff_density_rms 0.2827
_refine_ls_d_res_high 0.6982
_refine_ls_d_res_low 8.7111
_refine_ls_goodness_of_fit_ref 0.9894
_refine_ls_hydrogen_treatment constr
_refine_ls_matrix_type full
_refine_ls_number_constraints 35
_refine_ls_number_parameters 244
_refine_ls_number_reflns 6250
_refine_ls_number_restraints 0
_refine_ls_restrained_S_all 0.9894
_refine_ls_R_factor_all 0.0729
_refine_ls_R_factor_gt 0.0637
_refine_ls_shift/su_max 0.0000
_refine_ls_shift/su_mean 0.0000
_refine_ls_structure_factor_coef Fsqd
_refine_ls_weighting_details 'w=1/[\s^2^(Fo^2^)+(0.1144P)^2^] where P=(Fo^2^+2Fc^2^)/3'
_refine_ls_weighting_scheme calc
_refine_ls_wR_factor_gt 0.1517
_refine_ls_wR_factor_ref 0.1615
_reflns_Friedel_coverage 0.0
_reflns_limit_h_max 11
_reflns_limit_h_min -10
_reflns_limit_k_max 14
_reflns_limit_k_min -14
_reflns_limit_l_max 19
_reflns_limit_l_min 0
_reflns_number_gt 5329
_reflns_number_total 6250
_reflns_threshold_expression I>=2u(I)
_cod_data_source_file c5ce00653h1.cif
_cod_data_source_block p-1
_cod_depositor_comments 'Adding full bibliography for 7220483--7220487.cif.'
_cod_database_code 7220483
_olex2_refinement_description
;
1. Fixed Uiso
 At 1.2 times of:
  All C(H) groups, All C(H,H) groups
 At 1.5 times of:
  All C(H,H,H) groups
2.a Secondary CH2 refined with riding coordinates:
 C19(H19a,H19b)
2.b Me refined with riding coordinates:
 C10(H10a,H10b,H10c), C11(H11a,H11b,H11c), C20(H20a,H20b,H20c)
2.c Aromatic/amide H refined with riding coordinates:
 C2(H2), C3(H3), C5(H5), C8(H8), C9(H9), C14(H14), C16(H16), C17(H17)
2.d Idealised Me refined as rotating group:
 C18(H18a,H18b,H18c)
;
_olex2_submission_special_instructions 'No special instructions were received'

loop_
_space_group_symop_id
_space_group_symop_operation_xyz
1 x,y,z
2 -x,-y,-z

loop_
_atom_site_label
_atom_site_type_symbol
_atom_site_fract_x
_atom_site_fract_y
_atom_site_fract_z
_atom_site_U_iso_or_equiv
_atom_site_adp_type
_atom_site_occupancy
_atom_site_refinement_flags_posn
I1 I 0.14009(3) 0.13110(2) 0.309073(16) 0.02404(11) Uani 1.000000 .
S1 S 0.12191(11) 0.53045(8) 0.63369(6) 0.01911(18) Uani 1.000000 .
O1 O 0.6475(4) 0.3422(3) 0.1317(2) 0.0245(5) Uani 1.000000 .
O2 O 0.6785(4) 0.5830(3) 0.0481(2) 0.0266(6) Uani 1.000000 .
O3 O -0.1887(4) 0.1622(3) 0.9476(2) 0.0274(6) Uani 1.000000 .
N1 N 0.1346(4) 0.2822(3) 0.6265(2) 0.0178(5) Uani 1.000000 .
C1 C 0.1851(5) 0.3933(4) 0.5742(3) 0.0181(6) Uani 1.000000 .
C2 C 0.2815(5) 0.3988(4) 0.4786(3) 0.0205(6) Uani 1.000000 .
H2 H 0.3133(5) 0.3187(4) 0.4501(3) 0.0245(8) Uiso 1.000000 R
C3 C 0.3285(5) 0.5136(4) 0.4276(3) 0.0204(6) Uani 1.000000 .
H3 H 0.2962(5) 0.5917(4) 0.4584(3) 0.0244(8) Uiso 1.000000 R
C4 C 0.4234(5) 0.5293(4) 0.3305(3) 0.0202(6) Uani 1.000000 .
C5 C 0.4906(5) 0.4195(3) 0.2800(3) 0.0199(6) Uani 1.000000 .
H5 H 0.4765(5) 0.3305(3) 0.3104(3) 0.0239(7) Uiso 1.000000 R
C6 C 0.5769(5) 0.4410(4) 0.1866(3) 0.0202(6) Uani 1.000000 .
C7 C 0.5974(5) 0.5730(4) 0.1406(3) 0.0210(6) Uani 1.000000 .
C8 C 0.5363(5) 0.6806(4) 0.1913(3) 0.0213(6) Uani 1.000000 .
H8 H 0.5534(5) 0.7691(4) 0.1616(3) 0.0256(8) Uiso 1.000000 R
C9 C 0.4500(5) 0.6592(4) 0.2856(3) 0.0208(6) Uani 1.000000 .
H9 H 0.4087(5) 0.7333(4) 0.3200(3) 0.0249(8) Uiso 1.000000 R
C10 C 0.6533(6) 0.2037(4) 0.1809(3) 0.0259(7) Uani 1.000000 .
H10a H 0.7064(6) 0.1421(4) 0.1344(3) 0.0388(11) Uiso 1.000000 R
H10b H 0.7256(6) 0.1823(4) 0.2392(3) 0.0388(11) Uiso 1.000000 R
H10c H 0.5320(6) 0.1922(4) 0.2025(3) 0.0388(11) Uiso 1.000000 R
C11 C 0.6931(6) 0.7160(4) -0.0023(3) 0.0313(8) Uani 1.000000 .
H11a H 0.7538(6) 0.7108(4) -0.0683(3) 0.0470(13) Uiso 1.000000 R
H11b H 0.5736(6) 0.7748(4) -0.0101(3) 0.0470(13) Uiso 1.000000 R
H11c H 0.7617(6) 0.7541(4) 0.0369(3) 0.0470(13) Uiso 1.000000 R
C12 C 0.0279(5) 0.4328(3) 0.7335(3) 0.0187(6) Uani 1.000000 .
C13 C 0.0445(4) 0.3007(4) 0.7184(3) 0.0190(6) Uani 1.000000 .
C14 C -0.0240(5) 0.2028(4) 0.7878(3) 0.0198(6) Uani 1.000000 .
H14 H -0.0121(5) 0.1126(4) 0.7767(3) 0.0238(7) Uiso 1.000000 R
C15 C -0.1108(5) 0.2444(4) 0.8741(3) 0.0207(6) Uani 1.000000 .
C16 C -0.1259(5) 0.3769(4) 0.8910(3) 0.0229(7) Uani 1.000000 .
H16 H -0.1843(5) 0.4015(4) 0.9513(3) 0.0275(8) Uiso 1.000000 R
C17 C -0.0578(5) 0.4717(4) 0.8221(3) 0.0219(7) Uani 1.000000 .
H17 H -0.0683(5) 0.5614(4) 0.8339(3) 0.0262(8) Uiso 1.000000 R
C18 C -0.1948(6) 0.0311(4) 0.9299(3) 0.0312(8) Uani 1.000000 .
H18a H -0.254(4) 0.0416(4) 0.8680(14) 0.0467(12) Uiso 1.000000 GR
H18b H -0.0731(6) -0.0233(13) 0.924(3) 0.0467(12) Uiso 1.000000 GR
H18c H -0.261(4) -0.0151(15) 0.9860(13) 0.0467(12) Uiso 1.000000 GR
C19 C 0.1794(5) 0.1486(4) 0.5938(3) 0.0217(7) Uani 1.000000 .
H19a H 0.0943(5) 0.0926(4) 0.6273(3) 0.0260(8) Uiso 1.000000 R
H19b H 0.1684(5) 0.1628(4) 0.5208(3) 0.0260(8) Uiso 1.000000 R
C20 C 0.3667(5) 0.0743(4) 0.6188(3) 0.0282(8) Uani 1.000000 .
H20a H 0.3937(5) -0.0137(4) 0.5966(3) 0.0422(12) Uiso 1.000000 R
H20b H 0.4510(5) 0.1291(4) 0.5848(3) 0.0422(12) Uiso 1.000000 R
H20c H 0.3770(5) 0.0590(4) 0.6913(3) 0.0422(12) Uiso 1.000000 R
O1W O 0.7679(4) 0.1758(3) 0.4970(3) 0.0367(7) Uani 1.000000 .

loop_
_atom_site_aniso_label
_atom_site_aniso_U_11
_atom_site_aniso_U_22
_atom_site_aniso_U_33
_atom_site_aniso_U_12
_atom_site_aniso_U_13
_atom_site_aniso_U_23
I1 0.02874(16) 0.02317(15) 0.02161(15) -0.00815(10) 0.00223(10) -0.00633(10)
S1 0.0207(4) 0.0185(4) 0.0184(4) -0.0048(3) 0.0024(3) -0.0052(3)
O1 0.0326(14) 0.0204(12) 0.0200(12) -0.0071(10) 0.0060(10) -0.0051(10)
O2 0.0344(15) 0.0240(12) 0.0187(12) -0.0063(11) 0.0062(11) -0.0020(10)
O3 0.0385(15) 0.0233(12) 0.0198(12) -0.0103(11) 0.0094(11) -0.0042(10)
N1 0.0182(12) 0.0188(12) 0.0182(13) -0.0057(10) 0.0004(10) -0.0063(10)
C1 0.0189(15) 0.0220(15) 0.0153(14) -0.0049(12) 0.0009(12) -0.0084(12)
C2 0.0219(15) 0.0219(15) 0.0183(15) -0.0049(13) 0.0000(13) -0.0060(12)
C3 0.0181(14) 0.0251(16) 0.0180(15) -0.0042(12) 0.0015(12) -0.0064(13)
C4 0.0201(15) 0.0230(16) 0.0186(15) -0.0076(12) 0.0004(12) -0.0036(13)
C5 0.0225(15) 0.0193(15) 0.0193(15) -0.0066(12) 0.0008(12) -0.0054(12)
C6 0.0200(15) 0.0224(15) 0.0195(15) -0.0062(12) 0.0009(12) -0.0057(12)
C7 0.0205(15) 0.0235(16) 0.0183(15) -0.0063(13) 0.0007(12) -0.0018(13)
C8 0.0235(16) 0.0211(15) 0.0201(16) -0.0071(13) 0.0008(13) -0.0038(12)
C9 0.0194(15) 0.0229(16) 0.0197(15) -0.0037(12) 0.0009(12) -0.0051(13)
C10 0.0316(19) 0.0220(16) 0.0229(17) -0.0072(14) 0.0056(15) -0.0035(13)
C11 0.037(2) 0.0263(18) 0.0257(18) -0.0069(16) 0.0078(16) 0.0019(15)
C12 0.0195(14) 0.0193(15) 0.0164(14) -0.0038(12) 0.0014(12) -0.0026(12)
C13 0.0179(14) 0.0218(15) 0.0177(14) -0.0045(12) 0.0017(12) -0.0056(12)
C14 0.0235(16) 0.0189(14) 0.0167(14) -0.0039(12) 0.0013(12) -0.0047(12)
C15 0.0247(16) 0.0220(15) 0.0145(14) -0.0048(13) 0.0039(12) -0.0036(12)
C16 0.0265(17) 0.0221(16) 0.0191(15) -0.0011(13) 0.0008(13) -0.0073(13)
C17 0.0254(16) 0.0191(15) 0.0208(16) -0.0042(13) 0.0033(13) -0.0059(13)
C18 0.043(2) 0.0228(17) 0.0280(19) -0.0112(16) 0.0085(17) -0.0052(14)
C19 0.0266(17) 0.0212(15) 0.0205(16) -0.0091(13) 0.0046(13) -0.0098(13)
C20 0.0287(18) 0.0193(16) 0.036(2) -0.0018(14) -0.0002(16) -0.0084(15)
O1W 0.0377(16) 0.0271(14) 0.0405(17) -0.0047(12) 0.0107(14) -0.0043(13)

loop_
_atom_type_symbol
_atom_type_scat_dispersion_real
_atom_type_scat_dispersion_imag
_atom_type_scat_Cromer_Mann_a1
_atom_type_scat_Cromer_Mann_a2
_atom_type_scat_Cromer_Mann_a3
_atom_type_scat_Cromer_Mann_a4
_atom_type_scat_Cromer_Mann_b1
_atom_type_scat_Cromer_Mann_b2
_atom_type_scat_Cromer_Mann_b3
_atom_type_scat_Cromer_Mann_b4
_atom_type_scat_Cromer_Mann_c
_atom_type_scat_source
_atom_type_scat_dispersion_source
C 0.00347 0.00161 2.31000 1.02000 1.58860 0.86500 20.84390 10.20750 0.56870 51.65120 0.215599998832 'International Tables Volume C Table 6.1.1.4 (pp. 500-502)' 'Henke, Gullikson and Davis, At. Data and Nucl. Data Tables, 1993, 54, 2'
I -0.41187 1.83264 20.14720 18.99490 7.51380 2.27350 4.34700 0.38140 27.76600 66.87760 4.07119989395 'International Tables Volume C Table 6.1.1.4 (pp. 500-502)' 'Henke, Gullikson and Davis, At. Data and Nucl. Data Tables, 1993, 54, 2'
H 0.00000 0.00000 0.49300 0.32291 0.14019 0.04081 10.51090 26.12570 3.14236 57.79970 0.0030380000826 'International Tables Volume C Table 6.1.1.4 (pp. 500-502)' 'Henke, Gullikson and Davis, At. Data and Nucl. Data Tables, 1993, 54, 2'
O 0.01158 0.00611 3.04850 2.28680 1.54630 0.86700 13.27710 5.70110 0.32390 32.90890 0.250800013542 'International Tables Volume C Table 6.1.1.4 (pp. 500-502)' 'Henke, Gullikson and Davis, At. Data and Nucl. Data Tables, 1993, 54, 2'
N 0.00653 0.00323 12.21260 3.13220 2.01250 1.16630 0.00570 9.89330 28.99750 0.58260 -11.5290002823 'International Tables Volume C Table 6.1.1.4 (pp. 500-502)' 'Henke, Gullikson and Davis, At. Data and Nucl. Data Tables, 1993, 54, 2'
S 0.12424 0.12443 6.90530 5.20340 1.43790 1.58630 1.46790 22.21510 0.25360 56.17200 0.866900026798 'International Tables Volume C Table 6.1.1.4 (pp. 500-502)' 'Henke, Gullikson and Davis, At. Data and Nucl. Data Tables, 1993, 54, 2'

loop_
_geom_angle_atom_site_label_1
_geom_angle_atom_site_label_2
_geom_angle_atom_site_label_3
_geom_angle
C12 S1 C1 90.53(17)
C10 O1 C6 116.7(3)
C11 O2 C7 116.7(3)
C18 O3 C15 117.5(3)
C13 N1 C1 114.0(3)
C19 N1 C1 123.3(3)
C19 N1 C13 122.6(3)
N1 C1 S1 112.6(2)
C2 C1 S1 123.2(3)
C2 C1 N1 124.2(3)
H2 C2 C1 118.8(2)
C3 C2 C1 122.3(3)
C3 C2 H2 118.8(2)
H3 C3 C2 116.9(2)
C4 C3 C2 126.2(3)
C4 C3 H3 116.9(2)
C5 C4 C3 122.7(3)
C9 C4 C3 118.3(3)
C9 C4 C5 119.0(3)
H5 C5 C4 119.9(2)
C6 C5 C4 120.2(3)
C6 C5 H5 119.9(2)
C5 C6 O1 125.0(3)
C7 C6 O1 114.7(3)
C7 C6 C5 120.3(3)
C6 C7 O2 115.4(3)
C8 C7 O2 125.0(3)
C8 C7 C6 119.6(3)
H8 C8 C7 120.0(2)
C9 C8 C7 120.1(3)
C9 C8 H8 120.0(2)
C8 C9 C4 120.7(3)
H9 C9 C4 119.7(2)
H9 C9 C8 119.7(2)
H10a C10 O1 109.5
H10b C10 O1 109.5
H10b C10 H10a 109.5
H10c C10 O1 109.5
H10c C10 H10a 109.5
H10c C10 H10b 109.5
H11a C11 O2 109.5
H11b C11 O2 109.5
H11b C11 H11a 109.5
H11c C11 O2 109.5
H11c C11 H11a 109.5
H11c C11 H11b 109.5
C13 C12 S1 111.6(3)
C17 C12 S1 128.3(3)
C17 C12 C13 120.1(3)
C12 C13 N1 111.3(3)
C14 C13 N1 126.3(3)
C14 C13 C12 122.4(3)
H14 C14 C13 121.8(2)
C15 C14 C13 116.4(3)
C15 C14 H14 121.8(2)
C14 C15 O3 123.5(3)
C16 C15 O3 114.9(3)
C16 C15 C14 121.6(3)
H16 C16 C15 119.4(2)
C17 C16 C15 121.2(3)
C17 C16 H16 119.4(2)
C16 C17 C12 118.3(3)
H17 C17 C12 120.9(2)
H17 C17 C16 120.9(2)
H18a C18 O3 109.5
H18b C18 O3 109.5
H18b C18 H18a 109.5
H18c C18 O3 109.5
H18c C18 H18a 109.5
H18c C18 H18b 109.5
H19a C19 N1 109.50(18)
H19b C19 N1 109.50(18)
H19b C19 H19a 108.1
C20 C19 N1 110.7(3)
C20 C19 H19a 109.5(2)
C20 C19 H19b 109.5(2)
H20a C20 C19 109.5
H20b C20 C19 109.5
H20b C20 H20a 109.5
H20c C20 C19 109.5
H20c C20 H20a 109.5
H20c C20 H20b 109.5

loop_
_geom_bond_atom_site_label_1
_geom_bond_atom_site_label_2
_geom_bond_distance
S1 C1 1.715(3)
S1 C12 1.726(3)
O1 C6 1.362(4)
O1 C10 1.436(4)
O2 C7 1.350(4)
O2 C11 1.423(5)
O3 C15 1.361(4)
O3 C18 1.426(5)
N1 C1 1.335(5)
N1 C13 1.398(4)
N1 C19 1.482(4)
C1 C2 1.436(5)
C2 H2 0.9500
C2 C3 1.349(5)
C3 H3 0.9500
C3 C4 1.449(5)
C4 C5 1.408(5)
C4 C9 1.401(5)
C5 H5 0.9500
C5 C6 1.381(5)
C6 C7 1.410(5)
C7 C8 1.386(5)
C8 H8 0.9500
C8 C9 1.392(5)
C9 H9 0.9500
C10 H10a 0.9800
C10 H10b 0.9800
C10 H10c 0.9800
C11 H11a 0.9800
C11 H11b 0.9800
C11 H11c 0.9800
C12 C13 1.386(5)
C12 C17 1.405(5)
C13 C14 1.396(5)
C14 H14 0.9500
C14 C15 1.391(5)
C15 C16 1.400(5)
C16 H16 0.9500
C16 C17 1.370(5)
C17 H17 0.9500
C18 H18a 0.9800
C18 H18b 0.9800
C18 H18c 0.9800
C19 H19a 0.9900
C19 H19b 0.9900
C19 C20 1.507(5)
C20 H20a 0.9800
C20 H20b 0.9800
C20 H20c 0.9800
